data_7702047
loop_
_publ_author_name
'Kan, Chao'
'Ge, Jilei'
'Ma, Haiyan'

_publ_section_title
;
 Aluminum methyl, alkoxide and \a-alkoxy ester complexes supported by
 6,6'-dimethylbiphenyl-bridged salen ligands: synthesis, characterization
 and catalysis for rac-lactide polymerization.
;
_journal_issue 15
_journal_name_full 'Dalton transactions (Cambridge, England : 2003)'
_journal_page_first 6682
_journal_page_last 6695
_journal_paper_doi 10.1039/c5dt04633e
_journal_volume 45
_journal_year 2016
_chemical_absolute_configuration ad
_chemical_formula_sum 'C45 H49 Al N2 O3'
_chemical_formula_weight 692.84
_space_group_crystal_system orthorhombic
_space_group_IT_number 19
_space_group_name_Hall 'P 2ac 2ab'
_space_group_name_H-M_alt 'P 21 21 21'
_atom_sites_solution_hydrogens geom
_audit_creation_method SHELXL-2014
_audit_update_record
;
2014-07-17 deposited with the CCDC.
2016-03-01 downloaded from the CCDC.
;
_cell_angle_alpha 90
_cell_angle_beta 90
_cell_angle_gamma 90
_cell_formula_units_Z 4
_cell_length_a 12.2232(13)
_cell_length_b 15.5668(16)
_cell_length_c 20.211(2)
_cell_measurement_reflns_used 2654
_cell_measurement_temperature 140(2)
_cell_measurement_theta_max 21.42
_cell_measurement_theta_min 2.35
_cell_volume 3845.7(7)
_computing_cell_refinement 'Bruker SAINT'
_computing_data_collection 'Bruker APEX2'
_computing_data_reduction 'Bruker SAINT'
_computing_molecular_graphics 'Bruker SHELXTL'
_computing_publication_material 'Bruker SHELXTL'
_computing_structure_refinement 'SHELXL-2014 (Sheldrick, 2014)'
_computing_structure_solution 'SHELXS-97 (Sheldrick, 2008)'
_diffrn_ambient_temperature 140(2)
_diffrn_measured_fraction_theta_full 1.000
_diffrn_measured_fraction_theta_max 1.000
_diffrn_measurement_device_type 'Bruker APEX-II CCD'
_diffrn_measurement_method '\f and \w scans'
_diffrn_radiation_type MoK\a
_diffrn_radiation_wavelength 0.71073
_diffrn_reflns_av_R_equivalents 0.0981
_diffrn_reflns_av_unetI/netI 0.1170
_diffrn_reflns_Laue_measured_fraction_full 1.000
_diffrn_reflns_Laue_measured_fraction_max 1.000
_diffrn_reflns_limit_h_max 17
_diffrn_reflns_limit_h_min -17
_diffrn_reflns_limit_k_max 22
_diffrn_reflns_limit_k_min -22
_diffrn_reflns_limit_l_max 28
_diffrn_reflns_limit_l_min -24
_diffrn_reflns_number 39163
_diffrn_reflns_point_group_measured_fraction_full 1.000
_diffrn_reflns_point_group_measured_fraction_max 0.999
_diffrn_reflns_theta_full 25.242
_diffrn_reflns_theta_max 30.530
_diffrn_reflns_theta_min 1.651
_exptl_absorpt_coefficient_mu 0.095
_exptl_absorpt_correction_T_max 0.7461
_exptl_absorpt_correction_T_min 0.6827
_exptl_absorpt_correction_type multi-scan
_exptl_absorpt_process_details sadabs
_exptl_crystal_colour colourless
_exptl_crystal_density_diffrn 1.197
_exptl_crystal_description block
_exptl_crystal_F_000 1480
_exptl_crystal_size_max 0.200
_exptl_crystal_size_mid 0.160
_exptl_crystal_size_min 0.080
_refine_diff_density_max 0.238
_refine_diff_density_min -0.316
_refine_diff_density_rms 0.058
_refine_ls_abs_structure_details
; 
 Flack x determined using 2285 quotients [(I+)-(I-)]/[(I+)+(I-)] 
 (Parsons, Flack and Wagner, Acta Cryst. B69 (2013) 249-259). 
;
_refine_ls_abs_structure_Flack 0.11(14)
_refine_ls_extinction_method none
_refine_ls_goodness_of_fit_ref 0.993
_refine_ls_hydrogen_treatment constr
_refine_ls_matrix_type full
_refine_ls_number_parameters 470
_refine_ls_number_reflns 11764
_refine_ls_number_restraints 0
_refine_ls_restrained_S_all 0.993
_refine_ls_R_factor_all 0.1248
_refine_ls_R_factor_gt 0.0614
_refine_ls_shift/su_max 0.038
_refine_ls_shift/su_mean 0.001
_refine_ls_structure_factor_coef Fsqd
_refine_ls_weighting_details 'w=1/[\s^2^(Fo^2^)+(0.0489P)^2^] where P=(Fo^2^+2Fc^2^)/3'
_refine_ls_weighting_scheme calc
_refine_ls_wR_factor_gt 0.1092
_refine_ls_wR_factor_ref 0.1319
_reflns_Friedel_coverage 0.818
_reflns_Friedel_fraction_full 1.000
_reflns_Friedel_fraction_max 0.999
_reflns_number_gt 7077
_reflns_number_total 11764
_reflns_threshold_expression 'I > 2\s(I)'
_cod_data_source_file c5dt04633e2.cif
_cod_data_source_block mo_dm14266_0m
_cod_original_cell_volume 3845.6(7)
_cod_database_code 7702047
_shelx_space_group_comment
; 
The symmetry employed for this shelxl refinement is uniquely defined 
by the following loop, which should always be used as a source of 
symmetry information in preference to the above space-group names. 
They are only intended as comments. 
;
_shelx_estimated_absorpt_t_min 0.981
_shelx_estimated_absorpt_t_max 0.992
_shelxl_version_number 2014-3

loop_
_space_group_symop_operation_xyz
'x, y, z'
'x+1/2, -y+1/2, -z'
'-x, y+1/2, -z+1/2'
'-x+1/2, -y, z+1/2'

loop_
_atom_site_label
_atom_site_type_symbol
_atom_site_fract_x
_atom_site_fract_y
_atom_site_fract_z
_atom_site_U_iso_or_equiv
_atom_site_adp_type
_atom_site_occupancy
_atom_site_site_symmetry_order
_atom_site_calc_flag
_atom_site_refinement_flags_posn
_atom_site_refinement_flags_adp
Al1 Al 0.40676(8) 0.30706(7) 0.86072(5) 0.0191(2) Uani 1 1 d . .
O1 O 0.40628(19) 0.40527(14) 0.90367(11) 0.0231(5) Uani 1 1 d . .
O2 O 0.55514(18) 0.30997(15) 0.85679(10) 0.0209(5) Uani 1 1 d . .
O3 O 0.38863(19) 0.20828(14) 0.89826(11) 0.0242(5) Uani 1 1 d . .
N1 N 0.2397(2) 0.31307(18) 0.85876(13) 0.0191(6) Uani 1 1 d . .
N2 N 0.4042(2) 0.31285(18) 0.76225(12) 0.0208(6) Uani 1 1 d . .
C1 C 0.3333(3) 0.4575(2) 0.93079(16) 0.0207(7) Uani 1 1 d . .
C2 C 0.3698(3) 0.5326(2) 0.96394(17) 0.0230(8) Uani 1 1 d . .
C3 C 0.2896(3) 0.5840(2) 0.99301(17) 0.0282(8) Uani 1 1 d . .
H3 H 0.3127 0.6344 1.0156 0.034 Uiso 1 1 calc R U
C4 C 0.1782(3) 0.5663(2) 0.99110(17) 0.0265(8) Uani 1 1 d . .
C5 C 0.1448(3) 0.4941(2) 0.95845(17) 0.0249(8) Uani 1 1 d . .
H5 H 0.0690 0.4807 0.9565 0.030 Uiso 1 1 calc R U
C6 C 0.2209(3) 0.4394(2) 0.92761(16) 0.0203(7) Uani 1 1 d . .
C7 C 0.1803(3) 0.3664(2) 0.89202(16) 0.0228(7) Uani 1 1 d . .
H7 H 0.1036 0.3564 0.8930 0.027 Uiso 1 1 calc R U
C8 C 0.1864(3) 0.2443(2) 0.82371(17) 0.0208(7) Uani 1 1 d . .
C9 C 0.1504(3) 0.1711(2) 0.85597(18) 0.0240(8) Uani 1 1 d . .
H9 H 0.1535 0.1671 0.9028 0.029 Uiso 1 1 calc R U
C10 C 0.1101(3) 0.1041(2) 0.81855(18) 0.0266(8) Uani 1 1 d . .
H10 H 0.0830 0.0542 0.8400 0.032 Uiso 1 1 calc R U
C11 C 0.1086(3) 0.1087(2) 0.75056(18) 0.0262(8) Uani 1 1 d . .
H11 H 0.0827 0.0609 0.7258 0.031 Uiso 1 1 calc R U
C12 C 0.1441(3) 0.1818(2) 0.71737(17) 0.0245(8) Uani 1 1 d . .
C13 C 0.1818(3) 0.2512(2) 0.75517(17) 0.0202(7) Uani 1 1 d . .
C14 C 0.2144(3) 0.3344(2) 0.72456(16) 0.0225(7) Uani 1 1 d . .
C15 C 0.1354(3) 0.3896(2) 0.69641(18) 0.0270(8) Uani 1 1 d . .
C16 C 0.1691(3) 0.4654(2) 0.66719(18) 0.0315(9) Uani 1 1 d . .
H16 H 0.1162 0.5020 0.6474 0.038 Uiso 1 1 calc R U
C17 C 0.2777(3) 0.4890(3) 0.66610(19) 0.0337(9) Uani 1 1 d . .
H17 H 0.2992 0.5405 0.6444 0.040 Uiso 1 1 calc R U
C18 C 0.3557(3) 0.4379(2) 0.69663(17) 0.0269(8) Uani 1 1 d . .
H18 H 0.4303 0.4548 0.6971 0.032 Uiso 1 1 calc R U
C19 C 0.3232(3) 0.3616(2) 0.72648(16) 0.0223(7) Uani 1 1 d . .
C20 C 0.4839(3) 0.2812(2) 0.72700(16) 0.0212(7) Uani 1 1 d . .
H20 H 0.4743 0.2810 0.6804 0.025 Uiso 1 1 calc R U
C21 C 0.5840(3) 0.2468(2) 0.75159(16) 0.0198(7) Uani 1 1 d . .
C22 C 0.6536(3) 0.2028(2) 0.70813(17) 0.0248(8) Uani 1 1 d . .
H22 H 0.6286 0.1898 0.6648 0.030 Uiso 1 1 calc R U
C23 C 0.7564(3) 0.1782(2) 0.72649(17) 0.0278(8) Uani 1 1 d . .
C24 C 0.7922(3) 0.2027(2) 0.78982(16) 0.0239(8) Uani 1 1 d . .
H24 H 0.8644 0.1871 0.8025 0.029 Uiso 1 1 calc R U
C25 C 0.7299(3) 0.2477(2) 0.83480(16) 0.0204(7) Uani 1 1 d . .
C26 C 0.6204(3) 0.2680(2) 0.81633(16) 0.0182(7) Uani 1 1 d . .
C27 C 0.7760(3) 0.2759(2) 0.90210(17) 0.0236(8) Uani 1 1 d . .
C28 C 0.7788(3) 0.3743(2) 0.90445(19) 0.0324(9) Uani 1 1 d . .
H28A H 0.8050 0.3931 0.9479 0.049 Uiso 1 1 calc R U
H28B H 0.7050 0.3969 0.8969 0.049 Uiso 1 1 calc R U
H28C H 0.8281 0.3958 0.8700 0.049 Uiso 1 1 calc R U
C29 C 0.7064(3) 0.2411(3) 0.95938(17) 0.0333(9) Uani 1 1 d . .
H29A H 0.7007 0.1785 0.9557 0.050 Uiso 1 1 calc R U
H29B H 0.6331 0.2665 0.9574 0.050 Uiso 1 1 calc R U
H29C H 0.7410 0.2560 1.0016 0.050 Uiso 1 1 calc R U
C30 C 0.8924(3) 0.2431(3) 0.91282(19) 0.0355(9) Uani 1 1 d . .
H30A H 0.8924 0.1801 0.9124 0.053 Uiso 1 1 calc R U
H30B H 0.9197 0.2636 0.9556 0.053 Uiso 1 1 calc R U
H30C H 0.9398 0.2644 0.8773 0.053 Uiso 1 1 calc R U
C31 C 0.8291(3) 0.1267(3) 0.68154(19) 0.0413(11) Uani 1 1 d . .
H31A H 0.7936 0.1200 0.6384 0.062 Uiso 1 1 calc R U
H31B H 0.8421 0.0700 0.7010 0.062 Uiso 1 1 calc R U
H31C H 0.8991 0.1566 0.6759 0.062 Uiso 1 1 calc R U
C32 C 0.0149(3) 0.3679(3) 0.7015(2) 0.0361(10) Uani 1 1 d . .
H32A H -0.0276 0.4094 0.6756 0.054 Uiso 1 1 calc R U
H32B H -0.0080 0.3705 0.7479 0.054 Uiso 1 1 calc R U
H32C H 0.0023 0.3100 0.6842 0.054 Uiso 1 1 calc R U
C33 C 0.1463(3) 0.1837(3) 0.64291(17) 0.0336(9) Uani 1 1 d . .
H33A H 0.1446 0.1248 0.6258 0.050 Uiso 1 1 calc R U
H33B H 0.2133 0.2123 0.6279 0.050 Uiso 1 1 calc R U
H33C H 0.0824 0.2152 0.6265 0.050 Uiso 1 1 calc R U
C34 C 0.0967(3) 0.6280(3) 1.0224(2) 0.0373(9) Uani 1 1 d . .
H34A H 0.0604 0.6614 0.9877 0.056 Uiso 1 1 calc R U
H34B H 0.1354 0.6671 1.0524 0.056 Uiso 1 1 calc R U
H34C H 0.0420 0.5954 1.0474 0.056 Uiso 1 1 calc R U
C35 C 0.4917(3) 0.5525(2) 0.96937(19) 0.0281(8) Uani 1 1 d . .
C36 C 0.5115(4) 0.6389(3) 1.0044(3) 0.0546(14) Uani 1 1 d . .
H36A H 0.4742 0.6848 0.9801 0.082 Uiso 1 1 calc R U
H36B H 0.5902 0.6508 1.0058 0.082 Uiso 1 1 calc R U
H36C H 0.4828 0.6361 1.0496 0.082 Uiso 1 1 calc R U
C37 C 0.5480(3) 0.4818(3) 1.00979(19) 0.0368(10) Uani 1 1 d . .
H37A H 0.5175 0.4807 1.0546 0.055 Uiso 1 1 calc R U
H37B H 0.6267 0.4933 1.0121 0.055 Uiso 1 1 calc R U
H37C H 0.5358 0.4260 0.9885 0.055 Uiso 1 1 calc R U
C38 C 0.5451(3) 0.5581(3) 0.9009(2) 0.0369(10) Uani 1 1 d . .
H38A H 0.5401 0.5021 0.8789 0.055 Uiso 1 1 calc R U
H38B H 0.6221 0.5743 0.9057 0.055 Uiso 1 1 calc R U
H38C H 0.5071 0.6014 0.8742 0.055 Uiso 1 1 calc R U
C39 C 0.4522(3) 0.1334(2) 0.90341(19) 0.0271(8) Uani 1 1 d . .
H39A H 0.4643 0.1197 0.9507 0.033 Uiso 1 1 calc R U
H39B H 0.5244 0.1433 0.8826 0.033 Uiso 1 1 calc R U
C40 C 0.3964(3) 0.0587(2) 0.87000(17) 0.0250(8) Uani 1 1 d . .
C41 C 0.3909(3) 0.0554(2) 0.80133(18) 0.0301(8) Uani 1 1 d . .
H41 H 0.4233 0.0998 0.7757 0.036 Uiso 1 1 calc R U
C42 C 0.3387(3) -0.0121(3) 0.7701(2) 0.0361(10) Uani 1 1 d . .
H42 H 0.3362 -0.0139 0.7231 0.043 Uiso 1 1 calc R U
C43 C 0.2905(3) -0.0765(3) 0.8061(2) 0.0378(10) Uani 1 1 d . .
H43 H 0.2539 -0.1222 0.7843 0.045 Uiso 1 1 calc R U
C44 C 0.2955(3) -0.0744(3) 0.8741(2) 0.0429(11) Uani 1 1 d . .
H44 H 0.2632 -0.1192 0.8994 0.052 Uiso 1 1 calc R U
C45 C 0.3480(3) -0.0066(2) 0.9057(2) 0.0331(9) Uani 1 1 d . .
H45 H 0.3505 -0.0052 0.9526 0.040 Uiso 1 1 calc R U

loop_
_atom_site_aniso_label
_atom_site_aniso_U_11
_atom_site_aniso_U_22
_atom_site_aniso_U_33
_atom_site_aniso_U_23
_atom_site_aniso_U_13
_atom_site_aniso_U_12
Al1 0.0170(5) 0.0187(5) 0.0217(5) -0.0021(4) -0.0006(4) 0.0022(4)
O1 0.0195(12) 0.0200(12) 0.0298(13) -0.0074(10) -0.0006(11) 0.0012(10)
O2 0.0178(11) 0.0234(12) 0.0214(11) -0.0043(11) 0.0000(10) 0.0031(10)
O3 0.0202(13) 0.0213(13) 0.0309(13) 0.0005(10) 0.0010(11) 0.0040(10)
N1 0.0189(14) 0.0149(14) 0.0236(14) 0.0003(12) 0.0003(12) 0.0018(12)
N2 0.0162(13) 0.0233(15) 0.0230(13) 0.0003(12) -0.0030(12) -0.0010(13)
C1 0.0223(18) 0.0186(17) 0.0212(17) 0.0025(14) 0.0025(15) 0.0028(15)
C2 0.0262(19) 0.0197(18) 0.0231(17) -0.0002(14) -0.0020(15) 0.0021(15)
C3 0.040(2) 0.0203(19) 0.0238(18) -0.0046(14) -0.0024(17) 0.0041(17)
C4 0.031(2) 0.0206(18) 0.0282(19) 0.0021(15) 0.0045(17) 0.0035(16)
C5 0.0237(19) 0.0240(19) 0.0269(19) 0.0051(15) 0.0058(15) 0.0028(15)
C6 0.0226(18) 0.0168(17) 0.0213(16) 0.0028(13) 0.0032(15) -0.0009(14)
C7 0.0173(17) 0.0240(18) 0.0272(18) 0.0055(15) 0.0013(15) -0.0024(15)
C8 0.0152(16) 0.0191(17) 0.0282(19) -0.0036(14) -0.0007(14) 0.0035(14)
C9 0.0179(17) 0.0233(19) 0.0308(19) 0.0008(15) 0.0019(15) 0.0004(14)
C10 0.0204(19) 0.0213(18) 0.038(2) 0.0027(15) 0.0037(17) -0.0029(15)
C11 0.0201(18) 0.0195(18) 0.039(2) -0.0061(15) -0.0053(17) -0.0020(15)
C12 0.0162(16) 0.0251(19) 0.0321(19) -0.0024(16) -0.0052(15) 0.0023(15)
C13 0.0144(15) 0.0178(17) 0.0285(18) 0.0036(14) -0.0020(15) 0.0011(14)
C14 0.0237(18) 0.0209(18) 0.0230(17) 0.0000(14) -0.0032(15) 0.0009(14)
C15 0.0217(18) 0.027(2) 0.032(2) 0.0032(16) -0.0041(16) 0.0013(15)
C16 0.031(2) 0.027(2) 0.036(2) 0.0059(16) -0.0081(18) 0.0051(17)
C17 0.037(2) 0.030(2) 0.035(2) 0.0121(17) -0.0028(18) -0.0013(18)
C18 0.0226(18) 0.027(2) 0.031(2) 0.0056(16) 0.0018(16) -0.0044(15)
C19 0.0199(17) 0.0254(19) 0.0218(17) 0.0008(14) -0.0014(15) -0.0007(15)
C20 0.0216(18) 0.0220(18) 0.0202(16) -0.0009(13) -0.0017(14) -0.0026(14)
C21 0.0142(16) 0.0220(17) 0.0232(16) -0.0012(14) 0.0004(14) 0.0012(14)
C22 0.0210(18) 0.034(2) 0.0192(16) -0.0064(15) -0.0002(14) -0.0034(15)
C23 0.0222(19) 0.032(2) 0.0292(18) -0.0085(16) 0.0024(16) -0.0001(16)
C24 0.0178(17) 0.026(2) 0.0274(18) -0.0013(15) -0.0013(14) 0.0023(14)
C25 0.0222(18) 0.0174(17) 0.0215(16) -0.0013(13) 0.0003(14) -0.0024(14)
C26 0.0164(17) 0.0169(16) 0.0214(16) -0.0006(13) 0.0010(14) -0.0032(13)
C27 0.0202(18) 0.0267(19) 0.0240(17) -0.0042(15) -0.0055(15) 0.0024(15)
C28 0.033(2) 0.030(2) 0.035(2) -0.0074(17) -0.0057(18) -0.0023(18)
C29 0.034(2) 0.043(2) 0.0234(18) -0.0001(17) -0.0037(17) 0.0009(19)
C30 0.027(2) 0.047(2) 0.033(2) -0.0137(18) -0.0093(18) 0.0078(19)
C31 0.031(2) 0.055(3) 0.038(2) -0.022(2) 0.000(2) 0.009(2)
C32 0.0233(19) 0.034(2) 0.051(3) 0.0078(19) -0.0091(19) 0.0036(18)
C33 0.035(2) 0.035(2) 0.0301(19) -0.0059(18) -0.0033(18) -0.0015(18)
C34 0.038(2) 0.031(2) 0.043(2) -0.0078(18) 0.009(2) 0.011(2)
C35 0.0240(19) 0.0240(19) 0.036(2) -0.0082(16) -0.0053(17) -0.0014(16)
C36 0.037(3) 0.038(3) 0.089(4) -0.028(2) -0.010(3) -0.003(2)
C37 0.034(2) 0.042(2) 0.034(2) -0.0037(19) -0.0064(18) 0.0054(19)
C38 0.026(2) 0.030(2) 0.055(3) 0.0105(19) -0.001(2) -0.0029(17)
C39 0.0250(19) 0.0224(18) 0.034(2) 0.0017(16) -0.0018(17) 0.0024(15)
C40 0.0187(17) 0.0213(18) 0.035(2) -0.0029(15) 0.0008(16) 0.0092(15)
C41 0.026(2) 0.027(2) 0.037(2) 0.0000(16) 0.0032(17) 0.0034(16)
C42 0.030(2) 0.036(2) 0.042(2) -0.0101(19) 0.0043(19) 0.0065(18)
C43 0.029(2) 0.028(2) 0.056(3) -0.017(2) 0.003(2) 0.0032(17)
C44 0.042(3) 0.026(2) 0.060(3) 0.001(2) 0.010(2) -0.0038(19)
C45 0.034(2) 0.028(2) 0.037(2) -0.0002(17) 0.0077(18) 0.0036(17)

loop_
_atom_type_symbol
_atom_type_description
_atom_type_scat_dispersion_real
_atom_type_scat_dispersion_imag
_atom_type_scat_source
C C 0.0033 0.0016 'International Tables Vol C Tables 4.2.6.8 and 6.1.1.4'
H H 0.0000 0.0000 'International Tables Vol C Tables 4.2.6.8 and 6.1.1.4'
N N 0.0061 0.0033 'International Tables Vol C Tables 4.2.6.8 and 6.1.1.4'
O O 0.0106 0.0060 'International Tables Vol C Tables 4.2.6.8 and 6.1.1.4'
Al Al 0.0645 0.0514 'International Tables Vol C Tables 4.2.6.8 and 6.1.1.4'

loop_
_geom_angle_atom_site_label_1
_geom_angle_atom_site_label_2
_geom_angle_atom_site_label_3
_geom_angle
O3 Al1 O1 123.80(11)
O3 Al1 O2 99.75(12)
O1 Al1 O2 90.19(11)
O3 Al1 N2 118.46(12)
O1 Al1 N2 116.99(13)
O2 Al1 N2 88.32(11)
O3 Al1 N1 85.48(12)
O1 Al1 N1 88.08(11)
O2 Al1 N1 174.58(12)
N2 Al1 N1 87.89(12)
C1 O1 Al1 137.7(2)
C26 O2 Al1 128.3(2)
C39 O3 Al1 134.4(2)
C7 N1 C8 118.6(3)
C7 N1 Al1 125.5(2)
C8 N1 Al1 115.3(2)
C20 N2 C19 116.0(3)
C20 N2 Al1 121.1(2)
C19 N2 Al1 122.3(2)
O1 C1 C6 121.1(3)
O1 C1 C2 119.2(3)
C6 C1 C2 119.7(3)
C3 C2 C1 116.8(3)
C3 C2 C35 122.6(3)
C1 C2 C35 120.6(3)
C4 C3 C2 124.2(3)
C4 C3 H3 117.9
C2 C3 H3 117.9
C5 C4 C3 118.1(3)
C5 C4 C34 121.6(4)
C3 C4 C34 120.3(3)
C4 C5 C6 120.9(3)
C4 C5 H5 119.5
C6 C5 H5 119.5
C1 C6 C5 120.4(3)
C1 C6 C7 121.4(3)
C5 C6 C7 118.3(3)
N1 C7 C6 125.2(3)
N1 C7 H7 117.4
C6 C7 H7 117.4
C9 C8 C13 121.3(3)
C9 C8 N1 121.6(3)
C13 C8 N1 116.8(3)
C10 C9 C8 118.5(3)
C10 C9 H9 120.7
C8 C9 H9 120.7
C11 C10 C9 120.9(3)
C11 C10 H10 119.5
C9 C10 H10 119.5
C10 C11 C12 121.3(3)
C10 C11 H11 119.4
C12 C11 H11 119.4
C11 C12 C13 118.1(3)
C11 C12 C33 120.3(3)
C13 C12 C33 121.6(3)
C8 C13 C12 119.8(3)
C8 C13 C14 118.0(3)
C12 C13 C14 122.1(3)
C19 C14 C15 118.6(3)
C19 C14 C13 120.4(3)
C15 C14 C13 120.9(3)
C16 C15 C14 119.2(3)
C16 C15 C32 120.5(3)
C14 C15 C32 120.2(3)
C17 C16 C15 121.5(3)
C17 C16 H16 119.3
C15 C16 H16 119.3
C16 C17 C18 120.1(4)
C16 C17 H17 119.9
C18 C17 H17 119.9
C17 C18 C19 119.2(3)
C17 C18 H18 120.4
C19 C18 H18 120.4
C18 C19 C14 121.3(3)
C18 C19 N2 118.1(3)
C14 C19 N2 120.6(3)
N2 C20 C21 126.4(3)
N2 C20 H20 116.8
C21 C20 H20 116.8
C22 C21 C26 120.0(3)
C22 C21 C20 119.1(3)
C26 C21 C20 120.2(3)
C23 C22 C21 121.7(3)
C23 C22 H22 119.1
C21 C22 H22 119.1
C22 C23 C24 117.3(3)
C22 C23 C31 122.0(3)
C24 C23 C31 120.7(3)
C25 C24 C23 124.5(3)
C25 C24 H24 117.7
C23 C24 H24 117.7
C24 C25 C26 117.3(3)
C24 C25 C27 121.8(3)
C26 C25 C27 120.9(3)
O2 C26 C21 119.9(3)
O2 C26 C25 121.1(3)
C21 C26 C25 118.9(3)
C30 C27 C28 108.0(3)
C30 C27 C29 106.9(3)
C28 C27 C29 110.0(3)
C30 C27 C25 111.8(3)
C28 C27 C25 108.7(3)
C29 C27 C25 111.3(3)
C27 C28 H28A 109.5
C27 C28 H28B 109.5
H28A C28 H28B 109.5
C27 C28 H28C 109.5
H28A C28 H28C 109.5
H28B C28 H28C 109.5
C27 C29 H29A 109.5
C27 C29 H29B 109.5
H29A C29 H29B 109.5
C27 C29 H29C 109.5
H29A C29 H29C 109.5
H29B C29 H29C 109.5
C27 C30 H30A 109.5
C27 C30 H30B 109.5
H30A C30 H30B 109.5
C27 C30 H30C 109.5
H30A C30 H30C 109.5
H30B C30 H30C 109.5
C23 C31 H31A 109.5
C23 C31 H31B 109.5
H31A C31 H31B 109.5
C23 C31 H31C 109.5
H31A C31 H31C 109.5
H31B C31 H31C 109.5
C15 C32 H32A 109.5
C15 C32 H32B 109.5
H32A C32 H32B 109.5
C15 C32 H32C 109.5
H32A C32 H32C 109.5
H32B C32 H32C 109.5
C12 C33 H33A 109.5
C12 C33 H33B 109.5
H33A C33 H33B 109.5
C12 C33 H33C 109.5
H33A C33 H33C 109.5
H33B C33 H33C 109.5
C4 C34 H34A 109.5
C4 C34 H34B 109.5
H34A C34 H34B 109.5
C4 C34 H34C 109.5
H34A C34 H34C 109.5
H34B C34 H34C 109.5
C2 C35 C38 111.2(3)
C2 C35 C37 109.3(3)
C38 C35 C37 109.3(3)
C2 C35 C36 111.4(3)
C38 C35 C36 107.4(3)
C37 C35 C36 108.2(3)
C35 C36 H36A 109.5
C35 C36 H36B 109.5
H36A C36 H36B 109.5
C35 C36 H36C 109.5
H36A C36 H36C 109.5
H36B C36 H36C 109.5
C35 C37 H37A 109.5
C35 C37 H37B 109.5
H37A C37 H37B 109.5
C35 C37 H37C 109.5
H37A C37 H37C 109.5
H37B C37 H37C 109.5
C35 C38 H38A 109.5
C35 C38 H38B 109.5
H38A C38 H38B 109.5
C35 C38 H38C 109.5
H38A C38 H38C 109.5
H38B C38 H38C 109.5
O3 C39 C40 110.9(3)
O3 C39 H39A 109.5
C40 C39 H39A 109.5
O3 C39 H39B 109.5
C40 C39 H39B 109.5
H39A C39 H39B 108.0
C45 C40 C41 118.2(3)
C45 C40 C39 121.9(3)
C41 C40 C39 119.9(3)
C42 C41 C40 120.5(4)
C42 C41 H41 119.7
C40 C41 H41 119.7
C43 C42 C41 120.7(4)
C43 C42 H42 119.7
C41 C42 H42 119.7
C42 C43 C44 119.6(4)
C42 C43 H43 120.2
C44 C43 H43 120.2
C43 C44 C45 119.8(4)
C43 C44 H44 120.1
C45 C44 H44 120.1
C40 C45 C44 121.2(4)
C40 C45 H45 119.4
C44 C45 H45 119.4

loop_
_geom_bond_atom_site_label_1
_geom_bond_atom_site_label_2
_geom_bond_distance
Al1 O3 1.729(2)
Al1 O1 1.758(2)
Al1 O2 1.816(2)
Al1 N2 1.992(3)
Al1 N1 2.044(3)
O1 C1 1.326(4)
O2 C26 1.316(4)
O3 C39 1.405(4)
N1 C7 1.292(4)
N1 C8 1.440(4)
N2 C20 1.304(4)
N2 C19 1.442(4)
C1 C6 1.404(5)
C1 C2 1.419(5)
C2 C3 1.395(5)
C2 C35 1.526(5)
C3 C4 1.390(5)
C3 H3 0.9500
C4 C5 1.365(5)
C4 C34 1.522(5)
C5 C6 1.407(5)
C5 H5 0.9500
C6 C7 1.434(5)
C7 H7 0.9500
C8 C9 1.385(5)
C8 C13 1.391(5)
C9 C10 1.379(5)
C9 H9 0.9500
C10 C11 1.376(5)
C10 H10 0.9500
C11 C12 1.391(5)
C11 H11 0.9500
C12 C13 1.401(5)
C12 C33 1.505(5)
C13 C14 1.490(5)
C14 C19 1.396(5)
C14 C15 1.411(5)
C15 C16 1.383(5)
C15 C32 1.515(5)
C16 C17 1.377(6)
C16 H16 0.9500
C17 C18 1.387(5)
C17 H17 0.9500
C18 C19 1.390(5)
C18 H18 0.9500
C20 C21 1.425(5)
C20 H20 0.9500
C21 C22 1.401(5)
C21 C26 1.421(4)
C22 C23 1.365(5)
C22 H22 0.9500
C23 C24 1.405(5)
C23 C31 1.502(5)
C24 C25 1.378(5)
C24 H24 0.9500
C25 C26 1.425(5)
C25 C27 1.536(5)
C27 C30 1.528(5)
C27 C28 1.533(5)
C27 C29 1.535(5)
C28 H28A 0.9800
C28 H28B 0.9800
C28 H28C 0.9800
C29 H29A 0.9800
C29 H29B 0.9800
C29 H29C 0.9800
C30 H30A 0.9800
C30 H30B 0.9800
C30 H30C 0.9800
C31 H31A 0.9800
C31 H31B 0.9800
C31 H31C 0.9800
C32 H32A 0.9800
C32 H32B 0.9800
C32 H32C 0.9800
C33 H33A 0.9800
C33 H33B 0.9800
C33 H33C 0.9800
C34 H34A 0.9800
C34 H34B 0.9800
C34 H34C 0.9800
C35 C38 1.533(5)
C35 C37 1.535(5)
C35 C36 1.538(5)
C36 H36A 0.9800
C36 H36B 0.9800
C36 H36C 0.9800
C37 H37A 0.9800
C37 H37B 0.9800
C37 H37C 0.9800
C38 H38A 0.9800
C38 H38B 0.9800
C38 H38C 0.9800
C39 C40 1.507(5)
C39 H39A 0.9900
C39 H39B 0.9900
C40 C45 1.380(5)
C40 C41 1.391(5)
C41 C42 1.381(5)
C41 H41 0.9500
C42 C43 1.373(6)
C42 H42 0.9500
C43 C44 1.375(6)
C43 H43 0.9500
C44 C45 1.390(5)
C44 H44 0.9500
C45 H45 0.9500

loop_
_geom_torsion_atom_site_label_1
_geom_torsion_atom_site_label_2
_geom_torsion_atom_site_label_3
_geom_torsion_atom_site_label_4
_geom_torsion
O3 Al1 O1 C1 -76.2(3)
O2 Al1 O1 C1 -178.0(3)
N2 Al1 O1 C1 93.7(3)
N1 Al1 O1 C1 7.1(3)
O3 Al1 O2 C26 75.3(3)
O1 Al1 O2 C26 -160.3(3)
N2 Al1 O2 C26 -43.3(3)
O1 Al1 O3 C39 -120.1(3)
O2 Al1 O3 C39 -23.3(3)
N2 Al1 O3 C39 70.1(3)
N1 Al1 O3 C39 155.3(3)
Al1 O1 C1 C6 -1.6(5)
Al1 O1 C1 C2 178.0(2)
O1 C1 C2 C3 -178.4(3)
C6 C1 C2 C3 1.2(5)
O1 C1 C2 C35 -0.9(5)
C6 C1 C2 C35 178.6(3)
C1 C2 C3 C4 -0.3(5)
C35 C2 C3 C4 -177.7(3)
C2 C3 C4 C5 -0.3(5)
C2 C3 C4 C34 -178.0(3)
C3 C4 C5 C6 -0.1(5)
C34 C4 C5 C6 177.6(3)
O1 C1 C6 C5 178.0(3)
C2 C1 C6 C5 -1.6(5)
O1 C1 C6 C7 -3.3(5)
C2 C1 C6 C7 177.1(3)
C4 C5 C6 C1 1.0(5)
C4 C5 C6 C7 -177.7(3)
C8 N1 C7 C6 -177.9(3)
Al1 N1 C7 C6 10.8(5)
C1 C6 C7 N1 -2.2(5)
C5 C6 C7 N1 176.5(3)
C7 N1 C8 C9 -78.7(4)
Al1 N1 C8 C9 93.4(3)
C7 N1 C8 C13 107.1(4)
Al1 N1 C8 C13 -80.7(3)
C13 C8 C9 C10 0.4(5)
N1 C8 C9 C10 -173.5(3)
C8 C9 C10 C11 1.9(5)
C9 C10 C11 C12 -2.1(6)
C10 C11 C12 C13 0.0(5)
C10 C11 C12 C33 177.3(3)
C9 C8 C13 C12 -2.5(5)
N1 C8 C13 C12 171.7(3)
C9 C8 C13 C14 175.6(3)
N1 C8 C13 C14 -10.3(5)
C11 C12 C13 C8 2.3(5)
C33 C12 C13 C8 -175.0(3)
C11 C12 C13 C14 -175.7(3)
C33 C12 C13 C14 7.1(5)
C8 C13 C14 C19 68.4(4)
C12 C13 C14 C19 -113.6(4)
C8 C13 C14 C15 -108.0(4)
C12 C13 C14 C15 70.0(5)
C19 C14 C15 C16 4.9(5)
C13 C14 C15 C16 -178.6(3)
C19 C14 C15 C32 -171.9(3)
C13 C14 C15 C32 4.6(5)
C14 C15 C16 C17 -1.3(6)
C32 C15 C16 C17 175.5(4)
C15 C16 C17 C18 -2.2(6)
C16 C17 C18 C19 1.9(6)
C17 C18 C19 C14 1.9(5)
C17 C18 C19 N2 -175.3(3)
C15 C14 C19 C18 -5.3(5)
C13 C14 C19 C18 178.2(3)
C15 C14 C19 N2 171.9(3)
C13 C14 C19 N2 -4.6(5)
C20 N2 C19 C18 -65.1(4)
Al1 N2 C19 C18 106.8(3)
C20 N2 C19 C14 117.6(4)
Al1 N2 C19 C14 -70.4(4)
C19 N2 C20 C21 166.1(3)
Al1 N2 C20 C21 -6.0(5)
N2 C20 C21 C22 169.9(3)
N2 C20 C21 C26 -19.7(5)
C26 C21 C22 C23 0.9(5)
C20 C21 C22 C23 171.4(3)
C21 C22 C23 C24 -3.3(6)
C21 C22 C23 C31 176.5(4)
C22 C23 C24 C25 1.7(6)
C31 C23 C24 C25 -178.1(4)
C23 C24 C25 C26 2.3(5)
C23 C24 C25 C27 -177.2(3)
Al1 O2 C26 C21 30.4(4)
Al1 O2 C26 C25 -153.5(2)
C22 C21 C26 O2 179.4(3)
C20 C21 C26 O2 9.0(5)
C22 C21 C26 C25 3.1(5)
C20 C21 C26 C25 -167.2(3)
C24 C25 C26 O2 179.2(3)
C27 C25 C26 O2 -1.3(5)
C24 C25 C26 C21 -4.6(5)
C27 C25 C26 C21 174.9(3)
C24 C25 C27 C30 -3.6(5)
C26 C25 C27 C30 176.9(3)
C24 C25 C27 C28 115.6(4)
C26 C25 C27 C28 -64.0(4)
C24 C25 C27 C29 -123.1(4)
C26 C25 C27 C29 57.4(4)
C3 C2 C35 C38 -125.1(4)
C1 C2 C35 C38 57.6(4)
C3 C2 C35 C37 114.1(4)
C1 C2 C35 C37 -63.2(4)
C3 C2 C35 C36 -5.3(5)
C1 C2 C35 C36 177.4(3)
Al1 O3 C39 C40 -116.5(3)
O3 C39 C40 C45 -106.4(4)
O3 C39 C40 C41 72.2(4)
C45 C40 C41 C42 -0.4(5)
C39 C40 C41 C42 -179.1(3)
C40 C41 C42 C43 0.6(6)
C41 C42 C43 C44 -0.9(6)
C42 C43 C44 C45 0.9(6)
C41 C40 C45 C44 0.4(6)
C39 C40 C45 C44 179.1(3)
C43 C44 C45 C40 -0.6(6)
